data_4347427
loop_
_publ_author_name
'Ovcharenko, Victor'
'Fokin, Sergey'
'Chubakova, Elvina'
'Romanenko, Galina'
'Bogomyakov, Artem'
'Dobrokhotova, Zhanna'
'Lukzen, Nikita'
'Morozov, Vitaly'
'Petrova, Marina'
'Petrova, Maria'
'Zueva, Ekaterina'
'Rozentsveig, Igor'
'Rudyakova, Elena'
'Levkovskaya, Galina'
'Sagdeev, Renad'

_publ_section_title
;
 A Copper-Nitroxide Adduct Exhibiting Separate Single Crystal-to-Single
 Crystal Polymerization-Depolymerization and Spin Crossover Transitions.
;
_journal_issue 12
_journal_name_full 'Inorganic chemistry'
_journal_page_first 5853
_journal_page_last 5861
_journal_paper_doi 10.1021/acs.inorgchem.6b00140
_journal_volume 55
_journal_year 2016
_chemical_formula_sum 'C46 H46 Cu2 F24 N8 O12'
_chemical_formula_weight 1485.99
_space_group_IT_number 2
_space_group_name_Hall '-P 1'
_space_group_name_H-M_alt 'P -1'
_symmetry_cell_setting triclinic
_symmetry_space_group_name_H-M 'P -1'
_atom_sites_solution_hydrogens geom
_atom_sites_solution_primary direct
_atom_sites_solution_secondary difmap
_audit_creation_method SHELXL-97
_cell_angle_alpha 81.525(2)
_cell_angle_beta 66.418(2)
_cell_angle_gamma 82.140(2)
_cell_formula_units_Z 2
_cell_length_a 14.4659(4)
_cell_length_b 14.7776(5)
_cell_length_c 15.2281(5)
_cell_measurement_reflns_used 6345
_cell_measurement_temperature 140(2)
_cell_measurement_theta_max 26.73
_cell_measurement_theta_min 3.00
_cell_volume 2940.01(17)
_computing_cell_refinement 'Bruker SAINT'
_computing_data_collection 'Bruker APEX2'
_computing_data_reduction 'Bruker SAINT'
_computing_molecular_graphics 'Bruker SHELXTL'
_computing_publication_material 'Bruker SHELXTL'
_computing_structure_refinement 'SHELXL-97 (Sheldrick, 1997)'
_computing_structure_solution 'SHELXS-97 (Sheldrick, 1990)'
_diffrn_ambient_temperature 140(2)
_diffrn_measured_fraction_theta_full 0.992
_diffrn_measured_fraction_theta_max 0.992
_diffrn_measurement_device_type 'Bruker APEX-II CCD'
_diffrn_measurement_method '\f and \w scans'
_diffrn_radiation_monochromator graphite
_diffrn_radiation_source 'fine-focus sealed tube'
_diffrn_radiation_type MoK\a
_diffrn_radiation_wavelength 0.71073
_diffrn_reflns_av_R_equivalents 0.0838
_diffrn_reflns_av_sigmaI/netI 0.1182
_diffrn_reflns_limit_h_max 18
_diffrn_reflns_limit_h_min -18
_diffrn_reflns_limit_k_max 19
_diffrn_reflns_limit_k_min -19
_diffrn_reflns_limit_l_max 19
_diffrn_reflns_limit_l_min -19
_diffrn_reflns_number 37219
_diffrn_reflns_theta_full 27.50
_diffrn_reflns_theta_max 27.50
_diffrn_reflns_theta_min 1.99
_diffrn_standards_number 0
_exptl_absorpt_coefficient_mu 0.864
_exptl_absorpt_correction_T_max 0.5120
_exptl_absorpt_correction_T_min 0.3272
_exptl_absorpt_correction_type multi-scan
_exptl_absorpt_process_details sadabs
_exptl_crystal_colour dark
_exptl_crystal_density_diffrn 1.679
_exptl_crystal_density_method 'not measured'
_exptl_crystal_description bulk
_exptl_crystal_F_000 1496
_exptl_crystal_size_max 0.28
_exptl_crystal_size_mid 0.16
_exptl_crystal_size_min 0.16
_refine_diff_density_max 0.579
_refine_diff_density_min -0.543
_refine_diff_density_rms 0.075
_refine_ls_extinction_method none
_refine_ls_goodness_of_fit_ref 0.859
_refine_ls_hydrogen_treatment constr
_refine_ls_matrix_type full
_refine_ls_number_parameters 976
_refine_ls_number_reflns 13396
_refine_ls_number_restraints 0
_refine_ls_restrained_S_all 0.859
_refine_ls_R_factor_all 0.1132
_refine_ls_R_factor_gt 0.0465
_refine_ls_shift/su_max 0.001
_refine_ls_shift/su_mean 0.000
_refine_ls_structure_factor_coef Fsqd
_refine_ls_weighting_details 'calc w=1/[\s^2^(Fo^2^)+(0.0517P)^2^+0.0000P] where P=(Fo^2^+2Fc^2^)/3'
_refine_ls_weighting_scheme calc
_refine_ls_wR_factor_gt 0.0979
_refine_ls_wR_factor_ref 0.1213
_reflns_number_gt 6770
_reflns_number_total 13396
_reflns_threshold_expression >2sigma(I)
_cod_data_source_file ic6b00140_si_001.cif
_cod_data_source_block 188bs
_cod_depositor_comments
;
The following automatic conversions were performed:

data item '_symmetry_cell_setting' value 'Triclinic' was changed to
'triclinic' in accordance with the
/home/saulius/struct/COD-crude-data/automatic-downloads/DataCite-retrospective/ACS/depositions/lib/dictionaries/cif_core.dic
dictionary named 'cif_core.dic' version 2.4.2 last updated on
2011-04-26.

Automatic conversion script
Id: cif_fix_values 6909 2019-04-08 15:41:33Z antanas 
;
_cod_original_cell_volume 2940.01(16)
_cod_original_sg_symbol_H-M P-1
_cod_database_code 4347427

loop_
_symmetry_equiv_pos_as_xyz
'x, y, z'
'-x, -y, -z'

loop_
_atom_site_label
_atom_site_type_symbol
_atom_site_fract_x
_atom_site_fract_y
_atom_site_fract_z
_atom_site_U_iso_or_equiv
_atom_site_adp_type
_atom_site_occupancy
_atom_site_symmetry_multiplicity
_atom_site_calc_flag
_atom_site_refinement_flags
Cu1 Cu 0.5000 0.5000 0.5000 0.03030(16) Uani 1 2 d S
O1 O 0.50327(17) 0.42121(14) 0.40658(18) 0.0321(6) Uani 1 1 d .
C1 C 0.5706(3) 0.3303(3) 0.2788(3) 0.0427(10) Uani 1 1 d .
F1 F 0.6041(17) 0.2518(15) 0.3261(16) 0.054(4) Uani 0.50 1 d P
F2 F 0.476(2) 0.3170(17) 0.295(2) 0.084(7) Uani 0.50 1 d P
F3 F 0.6225(18) 0.3348(11) 0.1893(11) 0.058(4) Uani 0.50 1 d P
F1A F 0.592(2) 0.2515(15) 0.3161(18) 0.065(5) Uani 0.50 1 d P
F2A F 0.482(2) 0.3336(17) 0.2770(19) 0.059(4) Uani 0.50 1 d P
F3A F 0.6409(19) 0.3288(15) 0.1843(14) 0.082(6) Uani 0.50 1 d P
C2 C 0.5768(3) 0.4110(2) 0.3281(3) 0.0321(8) Uani 1 1 d .
C3 C 0.6606(3) 0.4625(2) 0.2831(3) 0.0361(9) Uani 1 1 d .
H3A H 0.7109 0.4473 0.2229 0.043 Uiso 1 1 calc R
C4 C 0.6715(3) 0.5348(2) 0.3247(3) 0.0317(8) Uani 1 1 d .
C5 C 0.7615(3) 0.5918(3) 0.2681(3) 0.0397(9) Uani 1 1 d .
F4 F 0.7314(14) 0.6632(14) 0.2155(11) 0.047(3) Uani 0.50 1 d P
F4A F 0.7397(17) 0.6677(16) 0.2230(15) 0.086(7) Uani 0.50 1 d P
F5 F 0.83929(15) 0.54644(15) 0.20545(16) 0.0480(6) Uani 1 1 d .
F6 F 0.79688(18) 0.62090(18) 0.32651(17) 0.0682(8) Uani 1 1 d .
O2 O 0.61417(17) 0.56328(15) 0.40447(17) 0.0329(6) Uani 1 1 d .
Cu2 Cu 0.25030(3) 0.28298(3) 0.22525(3) 0.03677(13) Uani 1 1 d .
O3 O 0.11261(16) 0.31152(15) 0.31449(16) 0.0324(6) Uani 1 1 d .
C6 C -0.0455(3) 0.3894(3) 0.3859(3) 0.0426(10) Uani 1 1 d .
F7 F -0.0789(11) 0.3155(10) 0.4374(13) 0.062(6) Uani 0.50 1 d P
F8 F -0.029(2) 0.434(2) 0.450(2) 0.056(4) Uani 0.50 1 d P
F9 F -0.0750(12) 0.3099(11) 0.4403(13) 0.071(6) Uani 0.50 1 d P
F7A F -0.1269(15) 0.4184(14) 0.3620(17) 0.050(3) Uani 0.50 1 d P
F8A F -0.040(2) 0.451(2) 0.435(2) 0.066(6) Uani 0.50 1 d P
F9A F -0.1150(16) 0.4438(15) 0.3647(17) 0.096(6) Uani 0.50 1 d P
C7 C 0.0527(3) 0.3755(2) 0.2991(3) 0.0307(8) Uani 1 1 d .
C8 C 0.0667(3) 0.4335(2) 0.2149(3) 0.0348(9) Uani 1 1 d .
H8A H 0.0158 0.4811 0.2137 0.042 Uiso 1 1 calc R
C9 C 0.1534(3) 0.4230(2) 0.1329(3) 0.0314(8) Uani 1 1 d .
C10 C 0.1590(3) 0.4804(3) 0.0392(3) 0.0438(10) Uani 1 1 d .
F10 F 0.23949(18) 0.52846(17) 0.00208(18) 0.0704(8) Uani 1 1 d .
F11 F 0.07968(18) 0.54144(16) 0.04936(17) 0.0618(7) Uani 1 1 d .
F12 F 0.1647(3) 0.42705(17) -0.02477(19) 0.0947(10) Uani 1 1 d .
O4 O 0.23109(17) 0.36897(15) 0.12294(16) 0.0338(6) Uani 1 1 d .
O5 O 0.38800(17) 0.25716(16) 0.13535(17) 0.0369(6) Uani 1 1 d .
C11 C 0.5509(3) 0.1871(4) 0.0629(3) 0.0508(11) Uani 1 1 d .
F13 F 0.5832(11) 0.2745(12) 0.0185(14) 0.048(3) Uani 0.50 1 d P
F14 F 0.5788(14) 0.2601(15) 0.0173(16) 0.103(7) Uani 0.50 1 d P
F15 F 0.625(2) 0.133(2) 0.076(2) 0.090(9) Uani 0.50 1 d P
F13A F 0.5350(16) 0.1491(12) -0.0054(11) 0.065(3) Uani 0.50 1 d P
F14A F 0.5433(19) 0.1373(17) 0.0080(15) 0.138(8) Uani 0.50 1 d P
F15A F 0.6274(18) 0.154(2) 0.090(2) 0.061(4) Uani 0.50 1 d P
C12 C 0.4520(3) 0.1967(2) 0.1509(3) 0.0349(9) Uani 1 1 d .
C13 C 0.4420(3) 0.1418(2) 0.2358(3) 0.0336(8) Uani 1 1 d .
H13A H 0.4954 0.0972 0.2373 0.040 Uiso 1 1 calc R
C14 C 0.3554(3) 0.1512(2) 0.3185(3) 0.0291(8) Uani 1 1 d .
C15 C 0.3529(3) 0.0988(3) 0.4136(3) 0.0406(10) Uani 1 1 d .
F16 F 0.42687(16) 0.03087(15) 0.40173(16) 0.0546(6) Uani 1 1 d .
F17 F 0.26707(17) 0.06074(16) 0.46247(17) 0.0632(7) Uani 1 1 d .
F18 F 0.3629(2) 0.15441(16) 0.46917(18) 0.0690(7) Uani 1 1 d .
O6 O 0.27524(17) 0.20224(15) 0.32826(16) 0.0323(6) Uani 1 1 d .
Cu3 Cu 0.0000 0.0000 0.0000 0.02728(15) Uani 1 2 d S
O7 O -0.00098(18) 0.12360(15) 0.07685(18) 0.0361(6) Uani 1 1 d .
C16 C -0.0822(3) 0.2518(3) 0.1611(4) 0.0476(11) Uani 1 1 d .
F19 F -0.1170(18) 0.3109(17) 0.1105(16) 0.086(7) Uani 0.50 1 d P
F20 F 0.0051(8) 0.2647(6) 0.1576(9) 0.093(4) Uani 0.50 1 d P
F21 F -0.1463(12) 0.2613(10) 0.2521(13) 0.078(4) Uani 0.50 1 d P
F19A F -0.1466(18) 0.3075(16) 0.1299(18) 0.074(5) Uani 0.50 1 d P
F20A F -0.1027(13) 0.2649(10) 0.2485(12) 0.093(6) Uani 0.50 1 d P
F21A F 0.0055(8) 0.2933(6) 0.1019(7) 0.074(3) Uani 0.50 1 d P
C17 C -0.0806(3) 0.1532(2) 0.1390(3) 0.0349(9) Uani 1 1 d .
C18 C -0.1696(3) 0.1082(2) 0.1902(3) 0.0405(9) Uani 1 1 d .
H18A H -0.2241 0.1390 0.2383 0.049 Uiso 1 1 calc R
C19 C -0.1817(3) 0.0222(2) 0.1745(3) 0.0335(9) Uani 1 1 d .
C20 C -0.2819(3) -0.0186(3) 0.2340(3) 0.0464(10) Uani 1 1 d .
F22 F -0.3265(16) -0.0348(14) 0.1753(17) 0.047(4) Uani 0.50 1 d P
F23 F -0.2689(15) -0.091(2) 0.2756(16) 0.091(8) Uani 0.50 1 d P
F24 F -0.3475(11) 0.0386(14) 0.2892(15) 0.050(3) Uani 0.50 1 d P
F22A F -0.2697(16) -0.1084(19) 0.2810(13) 0.058(3) Uani 0.50 1 d P
F23A F -0.3449(16) 0.0270(18) 0.3121(17) 0.091(7) Uani 0.50 1 d P
F24A F -0.3332(18) -0.0263(16) 0.1815(19) 0.074(7) Uani 0.50 1 d P
O8 O -0.11981(17) -0.03098(15) 0.11498(17) 0.0327(6) Uani 1 1 d .
O1S O 0.09651(16) -0.08133(14) 0.04676(16) 0.0292(5) Uani 1 1 d .
N2S N 0.08071(19) -0.11489(18) 0.1352(2) 0.0296(7) Uani 1 1 d .
C3S C 0.0584(2) -0.2134(2) 0.1682(3) 0.0319(8) Uani 1 1 d .
C4S C -0.0268(3) -0.2378(2) 0.1448(3) 0.0366(9) Uani 1 1 d .
H4SA H -0.0891 -0.2005 0.1789 0.055 Uiso 1 1 calc R
H4SB H -0.0371 -0.3030 0.1651 0.055 Uiso 1 1 calc R
H4SC H -0.0093 -0.2257 0.0752 0.055 Uiso 1 1 calc R
C5S C 0.1564(3) -0.2697(2) 0.1145(3) 0.0367(9) Uani 1 1 d .
H5SA H 0.1664 -0.2670 0.0466 0.055 Uiso 1 1 calc R
H5SB H 0.1523 -0.3337 0.1431 0.055 Uiso 1 1 calc R
H5SC H 0.2134 -0.2447 0.1192 0.055 Uiso 1 1 calc R
C6S C 0.0340(2) -0.2146(2) 0.2770(3) 0.0325(8) Uani 1 1 d .
C7S C 0.0704(3) -0.3031(2) 0.3240(3) 0.0418(10) Uani 1 1 d .
H7SA H 0.1405 -0.3217 0.2833 0.063 Uiso 1 1 calc R
H7SB H 0.0272 -0.3517 0.3315 0.063 Uiso 1 1 calc R
H7SC H 0.0667 -0.2925 0.3874 0.063 Uiso 1 1 calc R
C8S C -0.0772(3) -0.1866(2) 0.3378(3) 0.0381(9) Uani 1 1 d .
H8SA H -0.0861 -0.1877 0.4053 0.057 Uiso 1 1 calc R
H8SB H -0.1204 -0.2296 0.3330 0.057 Uiso 1 1 calc R
H8SC H -0.0960 -0.1244 0.3141 0.057 Uiso 1 1 calc R
N9S N 0.0918(2) -0.13706(18) 0.2756(2) 0.0316(7) Uani 1 1 d .
O10S O 0.11349(18) -0.12704(15) 0.34682(18) 0.0386(6) Uani 1 1 d .
C11S C 0.1077(2) -0.0769(2) 0.1954(2) 0.0285(8) Uani 1 1 d .
C12S C 0.1490(2) 0.0105(2) 0.1750(2) 0.0292(8) Uani 1 1 d .
C13S C 0.1456(2) 0.0773(2) 0.2345(3) 0.0298(8) Uani 1 1 d .
C14S C 0.0952(3) 0.0779(2) 0.3416(2) 0.0348(9) Uani 1 1 d .
H14A H 0.1091 0.1346 0.3598 0.042 Uiso 1 1 calc R
H14B H 0.1249 0.0249 0.3726 0.042 Uiso 1 1 calc R
C15S C -0.0196(3) 0.0730(3) 0.3801(3) 0.0453(10) Uani 1 1 d .
H15A H -0.0490 0.0775 0.4496 0.068 Uiso 1 1 calc R
H15B H -0.0340 0.0146 0.3672 0.068 Uiso 1 1 calc R
H15C H -0.0493 0.1239 0.3479 0.068 Uiso 1 1 calc R
N16S N 0.1931(2) 0.14981(18) 0.1798(2) 0.0323(7) Uani 1 1 d .
N17S N 0.2259(2) 0.13001(18) 0.0866(2) 0.0305(7) Uani 1 1 d .
C18S C 0.2692(3) 0.1986(2) 0.0066(3) 0.0429(10) Uani 1 1 d .
H18B H 0.2886 0.1720 -0.0543 0.064 Uiso 1 1 calc R
H18C H 0.3291 0.2191 0.0101 0.064 Uiso 1 1 calc R
H18D H 0.2190 0.2512 0.0097 0.064 Uiso 1 1 calc R
C19S C 0.2001(2) 0.0490(2) 0.0811(3) 0.0295(8) Uani 1 1 d .
H19A H 0.2139 0.0221 0.0237 0.035 Uiso 1 1 calc R
O1R O 0.37944(17) 0.61425(15) 0.47998(17) 0.0340(6) Uani 1 1 d .
N2R N 0.3804(2) 0.66690(18) 0.4035(2) 0.0299(7) Uani 1 1 d .
C3R C 0.3917(3) 0.7684(2) 0.3941(3) 0.0318(8) Uani 1 1 d .
C4R C 0.2908(3) 0.8099(2) 0.4636(3) 0.0414(9) Uani 1 1 d .
H4RA H 0.2852 0.7922 0.5300 0.062 Uiso 1 1 calc R
H4RB H 0.2350 0.7871 0.4546 0.062 Uiso 1 1 calc R
H4RC H 0.2875 0.8770 0.4508 0.062 Uiso 1 1 calc R
C5R C 0.4787(3) 0.7824(2) 0.4210(3) 0.0412(10) Uani 1 1 d .
H5RA H 0.4594 0.7672 0.4905 0.062 Uiso 1 1 calc R
H5RB H 0.4945 0.8467 0.4034 0.062 Uiso 1 1 calc R
H5RC H 0.5384 0.7424 0.3864 0.062 Uiso 1 1 calc R
C6R C 0.4094(3) 0.7928(2) 0.2864(3) 0.0329(8) Uani 1 1 d .
C7R C 0.3646(3) 0.8874(2) 0.2613(3) 0.0428(10) Uani 1 1 d .
H7RA H 0.3801 0.8968 0.1920 0.064 Uiso 1 1 calc R
H7RB H 0.3939 0.9345 0.2789 0.064 Uiso 1 1 calc R
H7RC H 0.2911 0.8919 0.2969 0.064 Uiso 1 1 calc R
C8R C 0.5199(3) 0.7775(3) 0.2186(3) 0.0437(10) Uani 1 1 d .
H8RA H 0.5259 0.7930 0.1518 0.066 Uiso 1 1 calc R
H8RB H 0.5442 0.7130 0.2277 0.066 Uiso 1 1 calc R
H8RC H 0.5607 0.8168 0.2325 0.066 Uiso 1 1 calc R
N9R N 0.3566(2) 0.71973(18) 0.2717(2) 0.0300(7) Uani 1 1 d .
O10R O 0.32976(18) 0.72641(16) 0.20059(18) 0.0384(6) Uani 1 1 d .
C11R C 0.3528(2) 0.6445(2) 0.3354(2) 0.0278(8) Uani 1 1 d .
C12R C 0.3190(2) 0.5569(2) 0.3367(2) 0.0281(8) Uani 1 1 d .
C13R C 0.3231(2) 0.5060(2) 0.2624(2) 0.0294(8) Uani 1 1 d .
C14R C 0.3721(3) 0.5265(2) 0.1554(3) 0.0363(9) Uani 1 1 d .
H14C H 0.3354 0.5817 0.1352 0.044 Uiso 1 1 calc R
H14D H 0.3659 0.4745 0.1246 0.044 Uiso 1 1 calc R
C15R C 0.4834(3) 0.5430(3) 0.1196(3) 0.0444(10) Uani 1 1 d .
H15D H 0.5115 0.5537 0.0491 0.067 Uiso 1 1 calc R
H15E H 0.5203 0.4890 0.1399 0.067 Uiso 1 1 calc R
H15F H 0.4900 0.5968 0.1466 0.067 Uiso 1 1 calc R
N16R N 0.2797(2) 0.42759(18) 0.3010(2) 0.0320(7) Uani 1 1 d .
N17R N 0.2489(2) 0.42776(18) 0.3984(2) 0.0291(7) Uani 1 1 d .
C18R C 0.1998(3) 0.3520(2) 0.4672(3) 0.0377(9) Uani 1 1 d .
H18E H 0.1819 0.3671 0.5329 0.057 Uiso 1 1 calc R
H18F H 0.2463 0.2961 0.4561 0.057 Uiso 1 1 calc R
H18G H 0.1384 0.3418 0.4589 0.057 Uiso 1 1 calc R
C19R C 0.2724(2) 0.5022(2) 0.4214(3) 0.0291(8) Uani 1 1 d .
H19B H 0.2595 0.5156 0.4846 0.035 Uiso 1 1 calc R

loop_
_atom_site_aniso_label
_atom_site_aniso_U_11
_atom_site_aniso_U_22
_atom_site_aniso_U_33
_atom_site_aniso_U_23
_atom_site_aniso_U_13
_atom_site_aniso_U_12
Cu1 0.0345(3) 0.0306(3) 0.0272(4) -0.0012(3) -0.0127(3) -0.0066(3)
O1 0.0363(14) 0.0324(13) 0.0317(15) -0.0038(11) -0.0171(13) -0.0036(11)
C1 0.049(3) 0.037(2) 0.045(3) -0.009(2) -0.022(2) 0.0039(19)
F1 0.078(6) 0.041(6) 0.046(6) -0.021(5) -0.030(8) 0.025(5)
F2 0.048(7) 0.076(13) 0.137(15) -0.067(11) -0.028(8) -0.001(7)
F3 0.111(13) 0.043(5) 0.019(6) -0.011(4) -0.023(7) -0.006(6)
F1A 0.123(11) 0.029(5) 0.080(9) -0.005(5) -0.081(7) 0.005(5)
F2A 0.069(10) 0.042(5) 0.098(8) -0.022(4) -0.065(8) 0.004(5)
F3A 0.068(6) 0.100(11) 0.068(9) -0.047(7) 0.003(5) -0.025(6)
C2 0.043(2) 0.0301(19) 0.030(2) -0.0016(17) -0.024(2) 0.0030(17)
C3 0.037(2) 0.042(2) 0.031(2) -0.0058(18) -0.0149(18) -0.0023(17)
C4 0.031(2) 0.035(2) 0.029(2) 0.0045(17) -0.0135(18) -0.0029(16)
C5 0.040(2) 0.046(2) 0.034(2) -0.001(2) -0.015(2) -0.0054(19)
F4 0.033(6) 0.048(7) 0.042(6) 0.016(5) -0.003(4) 0.000(5)
F4A 0.054(7) 0.059(8) 0.140(14) 0.053(8) -0.047(7) -0.021(5)
F5 0.0355(12) 0.0641(15) 0.0387(14) -0.0017(12) -0.0107(11) -0.0014(11)
F6 0.0686(16) 0.100(2) 0.0435(15) -0.0109(14) -0.0157(13) -0.0470(15)
O2 0.0358(14) 0.0334(13) 0.0282(15) 0.0008(11) -0.0116(12) -0.0058(11)
Cu2 0.0339(3) 0.0414(3) 0.0304(3) 0.0044(2) -0.0126(2) 0.0039(2)
O3 0.0369(14) 0.0312(13) 0.0320(15) -0.0011(11) -0.0186(12) 0.0024(11)
C6 0.041(2) 0.051(3) 0.038(3) -0.007(2) -0.021(2) 0.011(2)
F7 0.051(8) 0.055(7) 0.063(12) -0.006(6) 0.006(7) -0.032(6)
F8 0.075(10) 0.059(7) 0.027(5) -0.021(5) -0.011(5) 0.009(5)
F9 0.056(8) 0.076(8) 0.043(10) 0.017(6) 0.002(7) 0.025(6)
F7A 0.031(4) 0.079(6) 0.044(5) -0.008(4) -0.021(4) 0.007(4)
F8A 0.059(6) 0.080(13) 0.060(12) -0.030(9) -0.017(7) -0.006(8)
F9A 0.060(10) 0.155(17) 0.037(6) 0.010(9) -0.009(6) 0.056(9)
C7 0.033(2) 0.0301(19) 0.031(2) -0.0092(16) -0.0142(18) 0.0014(16)
C8 0.037(2) 0.036(2) 0.030(2) -0.0040(17) -0.0142(19) 0.0070(16)
C9 0.044(2) 0.0243(18) 0.035(2) -0.0001(16) -0.025(2) -0.0036(16)
C10 0.059(3) 0.039(2) 0.031(2) -0.0003(19) -0.018(2) 0.000(2)
F10 0.0637(16) 0.0749(18) 0.0566(17) 0.0314(14) -0.0187(14) -0.0094(14)
F11 0.0640(16) 0.0596(15) 0.0574(17) 0.0177(13) -0.0320(14) 0.0106(12)
F12 0.199(3) 0.0564(16) 0.0511(18) -0.0106(14) -0.077(2) 0.0128(18)
O4 0.0382(14) 0.0345(13) 0.0280(15) 0.0025(11) -0.0154(12) 0.0010(11)
O5 0.0359(14) 0.0405(14) 0.0342(15) 0.0006(12) -0.0172(12) 0.0037(11)
C11 0.045(3) 0.065(3) 0.034(3) 0.001(3) -0.012(2) 0.007(2)
F13 0.033(5) 0.049(5) 0.053(8) 0.013(4) -0.012(5) -0.012(4)
F14 0.075(10) 0.099(13) 0.070(10) 0.023(9) 0.022(7) 0.016(7)
F15 0.060(9) 0.115(16) 0.058(9) 0.002(9) -0.010(6) 0.055(9)
F13A 0.082(8) 0.079(6) 0.025(4) -0.014(4) -0.011(5) -0.004(5)
F14A 0.085(10) 0.215(19) 0.117(14) -0.123(12) -0.007(10) -0.013(12)
F15A 0.034(6) 0.080(8) 0.047(8) 0.008(7) -0.002(5) 0.008(6)
C12 0.032(2) 0.039(2) 0.033(2) -0.0060(18) -0.0125(18) -0.0006(17)
C13 0.039(2) 0.0281(19) 0.034(2) -0.0016(17) -0.0163(19) 0.0030(16)
C14 0.034(2) 0.0268(18) 0.031(2) -0.0018(16) -0.0175(18) -0.0030(16)
C15 0.047(2) 0.033(2) 0.042(3) -0.0012(19) -0.022(2) 0.0055(19)
F16 0.0559(14) 0.0515(14) 0.0509(15) 0.0064(12) -0.0253(12) 0.0155(11)
F17 0.0502(15) 0.0676(16) 0.0580(17) 0.0269(13) -0.0184(13) -0.0042(12)
F18 0.122(2) 0.0522(15) 0.0546(17) -0.0049(13) -0.0610(17) 0.0037(14)
O6 0.0346(14) 0.0322(13) 0.0309(15) -0.0019(11) -0.0152(12) 0.0010(11)
Cu3 0.0305(3) 0.0254(3) 0.0277(4) 0.0008(3) -0.0145(3) -0.0017(2)
O7 0.0390(15) 0.0347(14) 0.0393(16) -0.0052(12) -0.0212(13) 0.0017(11)
C16 0.052(3) 0.039(2) 0.057(3) -0.015(2) -0.025(3) 0.001(2)
F19 0.17(2) 0.041(6) 0.070(7) 0.015(5) -0.077(12) -0.012(10)
F20 0.071(5) 0.065(6) 0.174(13) -0.052(6) -0.064(9) -0.005(4)
F21 0.126(9) 0.045(5) 0.068(6) -0.035(4) -0.035(6) 0.004(5)
F19A 0.081(6) 0.032(6) 0.119(14) -0.016(7) -0.054(7) 0.014(5)
F20A 0.206(19) 0.055(5) 0.051(7) 0.002(4) -0.076(11) -0.045(9)
F21A 0.065(5) 0.047(5) 0.098(7) -0.025(4) -0.012(5) -0.013(4)
C17 0.042(2) 0.036(2) 0.036(2) -0.0081(18) -0.026(2) 0.0047(17)
C18 0.039(2) 0.043(2) 0.040(3) -0.0128(19) -0.017(2) 0.0068(18)
C19 0.033(2) 0.039(2) 0.031(2) 0.0031(18) -0.0178(18) 0.0027(17)
C20 0.038(2) 0.051(3) 0.044(3) 0.001(2) -0.016(2) 0.008(2)
F22 0.042(7) 0.048(6) 0.053(9) -0.006(5) -0.015(6) -0.022(5)
F23 0.030(6) 0.086(13) 0.122(12) 0.076(7) -0.022(6) -0.008(5)
F24 0.023(4) 0.071(6) 0.047(8) -0.028(6) -0.001(4) 0.011(4)
F22A 0.047(6) 0.051(6) 0.050(6) 0.035(6) -0.006(5) -0.007(4)
F23A 0.079(8) 0.112(11) 0.058(11) -0.022(7) 0.010(6) -0.027(7)
F24A 0.060(9) 0.090(12) 0.087(14) 0.014(9) -0.052(10) -0.010(7)
O8 0.0355(14) 0.0275(13) 0.0327(15) -0.0027(11) -0.0131(12) 0.0040(10)
O1S 0.0327(13) 0.0324(13) 0.0236(14) -0.0009(11) -0.0128(11) -0.0023(10)
N2S 0.0296(16) 0.0295(16) 0.0313(19) 0.0010(14) -0.0143(14) -0.0038(12)
C3S 0.032(2) 0.0263(18) 0.040(2) 0.0025(16) -0.0189(18) -0.0027(15)
C4S 0.042(2) 0.0277(19) 0.044(2) 0.0029(17) -0.0219(19) -0.0057(16)
C5S 0.039(2) 0.0304(19) 0.041(2) -0.0038(17) -0.0165(19) 0.0001(16)
C6S 0.034(2) 0.0255(18) 0.040(2) 0.0042(16) -0.0177(18) -0.0047(15)
C7S 0.050(2) 0.033(2) 0.046(3) 0.0059(18) -0.026(2) -0.0026(17)
C8S 0.039(2) 0.036(2) 0.036(2) 0.0020(17) -0.0124(19) -0.0063(16)
N9S 0.0356(17) 0.0293(16) 0.0321(19) 0.0002(14) -0.0174(15) -0.0007(13)
O10S 0.0499(16) 0.0387(14) 0.0347(16) 0.0013(12) -0.0257(13) -0.0043(12)
C11S 0.0301(19) 0.0322(19) 0.025(2) 0.0005(16) -0.0144(17) -0.0010(15)
C12S 0.0285(18) 0.0310(19) 0.029(2) 0.0000(16) -0.0133(17) -0.0024(15)
C13S 0.0306(19) 0.0302(19) 0.033(2) -0.0035(17) -0.0166(17) -0.0027(15)
C14S 0.045(2) 0.0305(19) 0.029(2) -0.0040(16) -0.0126(18) -0.0059(16)
C15S 0.043(2) 0.049(2) 0.037(3) -0.0043(19) -0.009(2) -0.0029(18)
N16S 0.0395(17) 0.0310(16) 0.0277(18) -0.0040(14) -0.0128(15) -0.0069(13)
N17S 0.0355(16) 0.0309(16) 0.0239(17) -0.0010(13) -0.0087(14) -0.0098(13)
C18S 0.060(3) 0.041(2) 0.026(2) -0.0003(18) -0.010(2) -0.0218(19)
C19S 0.0298(19) 0.0286(18) 0.032(2) -0.0047(16) -0.0133(17) -0.0033(15)
O1R 0.0436(14) 0.0332(13) 0.0284(15) 0.0058(11) -0.0206(12) -0.0026(11)
N2R 0.0333(16) 0.0324(16) 0.0268(17) 0.0001(14) -0.0154(14) -0.0030(13)
C3R 0.038(2) 0.0251(18) 0.035(2) 0.0014(16) -0.0176(18) -0.0050(15)
C4R 0.050(2) 0.036(2) 0.036(2) -0.0016(18) -0.015(2) -0.0031(18)
C5R 0.052(2) 0.036(2) 0.045(3) 0.0011(18) -0.029(2) -0.0108(18)
C6R 0.038(2) 0.0306(19) 0.034(2) 0.0019(16) -0.0188(18) -0.0051(16)
C7R 0.057(2) 0.033(2) 0.043(3) 0.0056(18) -0.028(2) -0.0054(18)
C8R 0.040(2) 0.050(2) 0.041(3) -0.0030(19) -0.012(2) -0.0136(18)
N9R 0.0319(16) 0.0338(16) 0.0273(18) 0.0026(13) -0.0160(14) -0.0040(13)
O10R 0.0455(15) 0.0429(15) 0.0336(16) 0.0026(12) -0.0241(13) -0.0049(12)
C11R 0.0282(18) 0.0301(18) 0.025(2) -0.0023(15) -0.0103(16) -0.0004(15)
C12R 0.0263(18) 0.0319(19) 0.027(2) -0.0008(16) -0.0122(16) -0.0009(15)
C13R 0.0284(19) 0.0332(19) 0.028(2) -0.0009(16) -0.0135(17) -0.0015(15)
C14R 0.045(2) 0.036(2) 0.028(2) -0.0014(17) -0.0147(19) -0.0064(17)
C15R 0.046(2) 0.048(2) 0.034(2) -0.0019(19) -0.012(2) -0.0028(18)
N16R 0.0399(17) 0.0335(16) 0.0250(18) -0.0033(14) -0.0150(15) -0.0035(13)
N17R 0.0318(16) 0.0314(16) 0.0240(17) -0.0008(13) -0.0112(14) -0.0032(13)
C18R 0.053(2) 0.034(2) 0.027(2) 0.0047(17) -0.0162(19) -0.0102(17)
C19R 0.0287(19) 0.0327(19) 0.026(2) -0.0033(16) -0.0114(17) -0.0006(15)

loop_
_atom_type_symbol
_atom_type_description
_atom_type_scat_dispersion_real
_atom_type_scat_dispersion_imag
_atom_type_scat_source
C C 0.0033 0.0016 'International Tables Vol C Tables 4.2.6.8 and 6.1.1.4'
H H 0.0000 0.0000 'International Tables Vol C Tables 4.2.6.8 and 6.1.1.4'
N N 0.0061 0.0033 'International Tables Vol C Tables 4.2.6.8 and 6.1.1.4'
O O 0.0106 0.0060 'International Tables Vol C Tables 4.2.6.8 and 6.1.1.4'
F F 0.0171 0.0103 'International Tables Vol C Tables 4.2.6.8 and 6.1.1.4'
Cu Cu 0.3201 1.2651 'International Tables Vol C Tables 4.2.6.8 and 6.1.1.4'

loop_
_geom_angle_atom_site_label_1
_geom_angle_atom_site_label_2
_geom_angle_atom_site_label_3
_geom_angle
_geom_angle_site_symmetry_1
_geom_angle_site_symmetry_3
O1 Cu1 O1 179.999(2) 2_666 .
O1 Cu1 O2 88.32(10) 2_666 .
O1 Cu1 O2 91.68(10) . .
O1 Cu1 O2 91.68(10) 2_666 2_666
O1 Cu1 O2 88.32(10) . 2_666
O2 Cu1 O2 180.0 . 2_666
O1 Cu1 O1R 98.09(8) 2_666 2_666
O1 Cu1 O1R 81.91(8) . 2_666
O2 Cu1 O1R 86.35(8) . 2_666
O2 Cu1 O1R 93.65(8) 2_666 2_666
O1 Cu1 O1R 81.91(8) 2_666 .
O1 Cu1 O1R 98.09(8) . .
O2 Cu1 O1R 93.65(8) . .
O2 Cu1 O1R 86.35(8) 2_666 .
O1R Cu1 O1R 179.999(1) 2_666 .
C2 O1 Cu1 123.9(2) . .
F3 C1 F1A 107.9(13) . .
F3 C1 F2A 98.7(16) . .
F1A C1 F2A 109.5(17) . .
F3 C1 F2 108.7(15) . .
F1A C1 F2 96.3(17) . .
F2A C1 F2 14(2) . .
F3 C1 F3A 9.4(18) . .
F1A C1 F3A 101.2(13) . .
F2A C1 F3A 107.4(15) . .
F2 C1 F3A 116.6(15) . .
F3 C1 F1 110.3(12) . .
F1A C1 F1 10(2) . .
F2A C1 F1 118.2(16) . .
F2 C1 F1 104.5(15) . .
F3A C1 F1 102.5(12) . .
F3 C1 C2 114.8(9) . .
F1A C1 C2 114.8(13) . .
F2A C1 C2 109.9(12) . .
F2 C1 C2 112.7(12) . .
F3A C1 C2 113.6(10) . .
F1 C1 C2 105.3(11) . .
O1 C2 C3 128.4(3) . .
O1 C2 C1 113.3(3) . .
C3 C2 C1 118.3(3) . .
O1 C2 Cu1 34.63(15) . .
C3 C2 Cu1 94.3(2) . .
C1 C2 Cu1 146.6(3) . .
C4 C3 C2 121.0(3) . .
C4 C3 Cu1 60.9(2) . .
C2 C3 Cu1 60.4(2) . .
O2 C4 C3 128.2(3) . .
O2 C4 C5 113.8(3) . .
C3 C4 C5 117.9(3) . .
O2 C4 Cu1 34.28(14) . .
C3 C4 Cu1 94.2(2) . .
C5 C4 Cu1 147.8(3) . .
F4A C5 F5 108.0(9) . .
F4A C5 F6 102.7(12) . .
F5 C5 F6 106.0(3) . .
F4A C5 F4 9(2) . .
F5 C5 F4 106.0(6) . .
F6 C5 F4 111.5(10) . .
F4A C5 C4 114.2(11) . .
F5 C5 C4 113.8(3) . .
F6 C5 C4 111.3(3) . .
F4 C5 C4 108.2(9) . .
C4 O2 Cu1 124.4(2) . .
O5 Cu2 O3 178.82(10) . .
O5 Cu2 O4 87.00(10) . .
O3 Cu2 O4 92.16(9) . .
O5 Cu2 O6 91.71(10) . .
O3 Cu2 O6 89.08(9) . .
O4 Cu2 O6 176.31(9) . .
O5 Cu2 N16S 91.22(10) . .
O3 Cu2 N16S 89.66(9) . .
O4 Cu2 N16S 94.05(9) . .
O6 Cu2 N16S 89.43(9) . .
O5 Cu2 N16R 98.68(9) . .
O3 Cu2 N16R 80.47(9) . .
O4 Cu2 N16R 88.64(9) . .
O6 Cu2 N16R 88.13(9) . .
N16S Cu2 N16R 169.87(9) . .
C7 O3 Cu2 124.8(2) . .
F7 C6 F8A 113.2(15) . .
F7 C6 F9A 113.1(11) . .
F8A C6 F9A 89.4(16) . .
F7 C6 F9 3.6(13) . .
F8A C6 F9 112.5(15) . .
F9A C6 F9 116.6(11) . .
F7 C6 F8 101.4(15) . .
F8A C6 F8 16(2) . .
F9A C6 F8 103.9(15) . .
F9 C6 F8 100.1(15) . .
F7 C6 F7A 97.5(11) . .
F8A C6 F7A 106.3(16) . .
F9A C6 F7A 19.1(13) . .
F9 C6 F7A 101.0(11) . .
F8 C6 F7A 119.5(15) . .
F7 C6 C7 114.6(8) . .
F8A C6 C7 111.0(14) . .
F9A C6 C7 113.1(11) . .
F9 C6 C7 112.3(8) . .
F8 C6 C7 109.4(13) . .
F7A C6 C7 113.4(11) . .
O3 C7 C8 128.1(3) . .
O3 C7 C6 113.5(3) . .
C8 C7 C6 118.4(3) . .
O3 C7 Cu2 33.99(15) . .
C8 C7 Cu2 94.2(2) . .
C6 C7 Cu2 147.1(2) . .
C9 C8 C7 121.1(3) . .
C9 C8 Cu2 60.78(18) . .
C7 C8 Cu2 60.58(19) . .
O4 C9 C8 128.3(3) . .
O4 C9 C10 112.9(3) . .
C8 C9 C10 118.8(3) . .
O4 C9 Cu2 34.05(15) . .
C8 C9 Cu2 94.3(2) . .
C10 C9 Cu2 146.9(3) . .
F12 C10 F10 108.1(4) . .
F12 C10 F11 107.3(3) . .
F10 C10 F11 105.7(3) . .
F12 C10 C9 110.3(3) . .
F10 C10 C9 111.5(3) . .
F11 C10 C9 113.7(3) . .
C9 O4 Cu2 124.8(2) . .
C12 O5 Cu2 125.4(2) . .
F14 C11 F14A 108.4(15) . .
F14 C11 F15 112.1(15) . .
F14A C11 F15 93.1(18) . .
F14 C11 F15A 102.8(14) . .
F14A C11 F15A 110.3(18) . .
F15 C11 F15A 17(3) . .
F14 C11 F13A 98.7(12) . .
F14A C11 F13A 12.1(16) . .
F15 C11 F13A 103.9(17) . .
F15A C11 F13A 120.7(16) . .
F14 C11 F13 5.7(17) . .
F14A C11 F13 114.1(12) . .
F15 C11 F13 110.8(13) . .
F15A C11 F13 100.1(12) . .
F13A C11 F13 104.4(9) . .
F14 C11 C12 113.7(11) . .
F14A C11 C12 110.8(12) . .
F15 C11 C12 116.6(13) . .
F15A C11 C12 110.6(12) . .
F13A C11 C12 109.7(9) . .
F13 C11 C12 110.5(9) . .
O5 C12 C13 128.0(3) . .
O5 C12 C11 112.9(3) . .
C13 C12 C11 119.1(3) . .
O5 C12 Cu2 33.50(16) . .
C13 C12 Cu2 94.6(2) . .
C11 C12 Cu2 146.2(3) . .
C14 C13 C12 121.0(3) . .
O6 C14 C13 128.1(3) . .
O6 C14 C15 112.5(3) . .
C13 C14 C15 119.4(3) . .
O6 C14 Cu2 33.74(15) . .
C13 C14 Cu2 94.4(2) . .
C15 C14 Cu2 146.2(2) . .
F17 C15 F18 107.4(3) . .
F17 C15 F16 106.4(3) . .
F18 C15 F16 107.0(3) . .
F17 C15 C14 112.1(3) . .
F18 C15 C14 110.7(3) . .
F16 C15 C14 112.9(3) . .
C14 O6 Cu2 125.2(2) . .
O8 Cu3 O8 180.0 . 2
O8 Cu3 O1S 85.61(9) . 2
O8 Cu3 O1S 94.39(9) 2 2
O8 Cu3 O1S 94.39(9) . .
O8 Cu3 O1S 85.61(9) 2 .
O1S Cu3 O1S 180.0 2 .
O8 Cu3 O7 85.22(9) . .
O8 Cu3 O7 94.78(9) 2 .
O1S Cu3 O7 85.05(8) 2 .
O1S Cu3 O7 94.95(8) . .
O8 Cu3 O7 94.78(9) . 2
O8 Cu3 O7 85.22(9) 2 2
O1S Cu3 O7 94.94(8) 2 2
O1S Cu3 O7 85.05(8) . 2
O7 Cu3 O7 180.0 . 2
C17 O7 Cu3 119.9(2) . .
F19 C16 F20A 118.9(14) . .
F19 C16 F20 115.5(14) . .
F20A C16 F20 78.3(9) . .
F19 C16 F21 104.7(13) . .
F20A C16 F21 27.2(10) . .
F20 C16 F21 105.5(8) . .
F19 C16 F19A 18(2) . .
F20A C16 F19A 108.6(14) . .
F20 C16 F19A 130.5(12) . .
F21 C16 F19A 89.5(13) . .
F19 C16 F21A 79.9(13) . .
F20A C16 F21A 108.8(8) . .
F20 C16 F21A 38.6(5) . .
F21 C16 F21A 132.1(7) . .
F19A C16 F21A 97.4(11) . .
F19 C16 C17 112.3(12) . .
F20A C16 C17 117.9(7) . .
F20 C16 C17 109.2(5) . .
F21 C16 C17 109.1(7) . .
F19A C16 C17 109.5(12) . .
F21A C16 C17 112.7(5) . .
C16 F19 F21A 53.2(9) . .
F21A F20 C16 77.3(12) . .
F21A F20 F20A 117.0(15) . .
C16 F20 F20A 50.8(6) . .
F20A F21 C16 71(3) . .
F21 F20A C16 82(3) . .
F21 F20A F20 132(3) . .
C16 F20A F20 50.9(7) . .
F20 F21A C16 64.0(10) . .
F20 F21A F19 107.8(15) . .
C16 F21A F19 46.8(8) . .
O7 C17 C18 127.9(3) . .
O7 C17 C16 115.4(3) . .
C18 C17 C16 116.7(4) . .
O7 C17 Cu3 39.97(16) . .
C18 C17 Cu3 89.4(2) . .
C16 C17 Cu3 151.1(3) . .
C19 C18 C17 123.5(4) . .
O8 C19 C18 129.1(3) . .
O8 C19 C20 112.5(3) . .
C18 C19 C20 118.4(4) . .
O8 C19 Cu3 31.84(15) . .
C18 C19 Cu3 98.4(2) . .
C20 C19 Cu3 141.8(3) . .
F23 C20 F24 113.7(15) . .
F23 C20 F24A 110.5(16) . .
F24 C20 F24A 96.6(15) . .
F23 C20 F22 106.2(15) . .
F24 C20 F22 103.3(14) . .
F24A C20 F22 7(2) . .
F23 C20 F23A 99.0(16) . .
F24 C20 F23A 15.9(18) . .
F24A C20 F23A 108.2(16) . .
F22 C20 F23A 114.6(14) . .
F23 C20 F22A 4(2) . .
F24 C20 F22A 114.9(13) . .
F24A C20 F22A 106.7(14) . .
F22 C20 F22A 102.5(13) . .
F23A C20 F22A 100.5(13) . .
F23 C20 C19 110.9(10) . .
F24 C20 C19 112.3(10) . .
F24A C20 C19 112.2(11) . .
F22 C20 C19 109.9(9) . .
F23A C20 C19 115.4(12) . .
F22A C20 C19 112.9(9) . .
C19 O8 Cu3 128.2(2) . .
N2S O1S Cu3 127.25(19) . .
O1S N2S C11S 124.6(3) . .
O1S N2S C3S 120.5(3) . .
C11S N2S C3S 112.7(3) . .
O1S N2S Cu3 32.31(12) . .
C11S N2S Cu3 121.4(2) . .
C3S N2S Cu3 122.09(19) . .
N2S C3S C4S 112.0(3) . .
N2S C3S C5S 105.2(3) . .
C4S C3S C5S 110.2(3) . .
N2S C3S C6S 100.0(3) . .
C4S C3S C6S 114.8(3) . .
C5S C3S C6S 113.8(3) . .
N9S C6S C7S 109.9(3) . .
N9S C6S C8S 105.5(3) . .
C7S C6S C8S 110.2(3) . .
N9S C6S C3S 100.6(3) . .
C7S C6S C3S 115.4(3) . .
C8S C6S C3S 114.4(3) . .
O10S N9S C11S 125.9(3) . .
O10S N9S C6S 122.1(3) . .
C11S N9S C6S 111.7(3) . .
N2S C11S N9S 107.6(3) . .
N2S C11S C12S 125.0(3) . .
N9S C11S C12S 127.4(3) . .
C19S C12S C13S 104.9(3) . .
C19S C12S C11S 122.2(3) . .
C13S C12S C11S 132.8(3) . .
N16S C13S C12S 109.7(3) . .
N16S C13S C14S 120.2(3) . .
C12S C13S C14S 130.0(3) . .
C13S C14S C15S 113.1(3) . .
C13S N16S N17S 105.9(3) . .
C13S N16S Cu2 130.4(2) . .
N17S N16S Cu2 122.53(19) . .
C19S N17S N16S 112.0(3) . .
C19S N17S C18S 126.3(3) . .
N16S N17S C18S 121.1(3) . .
N17S C19S C12S 107.5(3) . .
N2R O1R Cu1 129.99(19) . .
O1R N2R C11R 125.7(3) . .
O1R N2R C3R 120.8(3) . .
C11R N2R C3R 112.3(3) . .
N2R C3R C5R 109.4(3) . .
N2R C3R C4R 105.5(3) . .
C5R C3R C4R 111.5(3) . .
N2R C3R C6R 99.5(3) . .
C5R C3R C6R 115.7(3) . .
C4R C3R C6R 114.1(3) . .
N9R C6R C7R 110.3(3) . .
N9R C6R C8R 105.6(3) . .
C7R C6R C8R 110.4(3) . .
N9R C6R C3R 100.8(2) . .
C7R C6R C3R 115.3(3) . .
C8R C6R C3R 113.4(3) . .
O10R N9R C11R 126.0(3) . .
O10R N9R C6R 122.2(3) . .
C11R N9R C6R 111.4(3) . .
N2R C11R N9R 107.9(3) . .
N2R C11R C12R 124.4(3) . .
N9R C11R C12R 127.6(3) . .
C19R C12R C13R 104.7(3) . .
C19R C12R C11R 122.5(3) . .
C13R C12R C11R 132.9(3) . .
N16R C13R C12R 109.9(3) . .
N16R C13R C14R 120.5(3) . .
C12R C13R C14R 129.5(3) . .
C13R C14R C15R 113.5(3) . .
C13R N16R N17R 105.5(3) . .
C13R N16R Cu2 133.7(2) . .
N17R N16R Cu2 120.80(19) . .
C19R N17R N16R 112.1(3) . .
C19R N17R C18R 124.9(3) . .
N16R N17R C18R 122.9(3) . .
N17R C19R C12R 107.7(3) . .

loop_
_geom_bond_atom_site_label_1
_geom_bond_atom_site_label_2
_geom_bond_distance
_geom_bond_site_symmetry_2
Cu1 O1 1.950(2) 2_666
Cu1 O1 1.950(2) .
Cu1 O2 1.954(2) .
Cu1 O2 1.954(2) 2_666
Cu1 O1R 2.335(2) 2_666
Cu1 O1R 2.335(2) .
O1 C2 1.255(4) .
C1 F3 1.263(17) .
C1 F1A 1.27(2) .
C1 F2A 1.29(2) .
C1 F2 1.33(3) .
C1 F3A 1.39(2) .
C1 F1 1.41(3) .
C1 C2 1.529(5) .
C2 C3 1.397(5) .
C3 C4 1.376(5) .
C4 O2 1.260(4) .
C4 C5 1.528(5) .
C5 F4A 1.29(2) .
C5 F5 1.323(4) .
C5 F6 1.332(4) .
C5 F4 1.36(2) .
Cu2 O5 1.937(2) .
Cu2 O3 1.940(2) .
Cu2 O4 1.946(2) .
Cu2 O6 1.949(2) .
Cu2 N16S 2.518(3) .
Cu2 N16R 2.728(3) .
O3 C7 1.254(4) .
C6 F7 1.277(14) .
C6 F8A 1.30(3) .
C6 F9A 1.31(2) .
C6 F9 1.348(15) .
C6 F8 1.37(3) .
C6 F7A 1.36(2) .
C6 C7 1.518(5) .
C7 C8 1.392(5) .
C8 C9 1.380(5) .
C9 O4 1.256(4) .
C9 C10 1.528(5) .
C10 F12 1.311(4) .
C10 F10 1.327(4) .
C10 F11 1.330(4) .
O5 C12 1.265(4) .
C11 F14 1.22(2) .
C11 F14A 1.24(3) .
C11 F15 1.31(3) .
C11 F15A 1.34(3) .
C11 F13A 1.36(2) .
C11 F13 1.413(18) .
C11 C12 1.526(5) .
C12 C13 1.387(5) .
C13 C14 1.383(5) .
C14 O6 1.262(4) .
C14 C15 1.528(5) .
C15 F17 1.319(4) .
C15 F18 1.322(4) .
C15 F16 1.338(4) .
Cu3 O8 1.957(2) .
Cu3 O8 1.957(2) 2
Cu3 O1S 1.996(2) 2
Cu3 O1S 1.996(2) .
Cu3 O7 2.306(2) .
Cu3 O7 2.306(2) 2
O7 C17 1.235(4) .
C16 F19 1.27(2) .
C16 F20A 1.280(16) .
C16 F20 1.281(10) .
C16 F21 1.339(18) .
C16 F19A 1.34(2) .
C16 F21A 1.390(10) .
C16 C17 1.539(5) .
F19 F21A 1.71(3) .
F20 F21A 0.890(10) .
F20 F20A 1.62(2) .
F21 F20A 0.62(2) .
C17 C18 1.409(5) .
C18 C19 1.374(5) .
C19 O8 1.268(4) .
C19 C20 1.521(5) .
C20 F23 1.20(3) .
C20 F24 1.294(18) .
C20 F24A 1.31(2) .
C20 F22 1.36(2) .
C20 F23A 1.38(2) .
C20 F22A 1.44(3) .
O1S N2S 1.304(3) .
N2S C11S 1.344(4) .
N2S C3S 1.503(4) .
C3S C4S 1.511(4) .
C3S C5S 1.524(5) .
C3S C6S 1.547(5) .
C6S N9S 1.502(4) .
C6S C7S 1.528(4) .
C6S C8S 1.534(5) .
N9S O10S 1.276(3) .
N9S C11S 1.358(4) .
C11S C12S 1.437(4) .
C12S C19S 1.395(5) .
C12S C13S 1.420(4) .
C13S N16S 1.340(4) .
C13S C14S 1.497(5) .
C14S C15S 1.533(5) .
N16S N17S 1.368(4) .
N17S C19S 1.325(4) .
N17S C18S 1.450(4) .
O1R N2R 1.298(3) .
N2R C11R 1.346(4) .
N2R C3R 1.511(4) .
C3R C5R 1.517(4) .
C3R C4R 1.529(5) .
C3R C6R 1.549(5) .
C6R N9R 1.495(4) .
C6R C7R 1.521(5) .
C6R C8R 1.523(5) .
N9R O10R 1.276(3) .
N9R C11R 1.356(4) .
C11R C12R 1.439(4) .
C12R C19R 1.384(4) .
C12R C13R 1.428(5) .
C13R N16R 1.336(4) .
C13R C14R 1.495(5) .
C14R C15R 1.520(5) .
N16R N17R 1.368(4) .
N17R C19R 1.326(4) .
N17R C18R 1.461(4) .
